data_1520592
loop_
_publ_author_name
'Fang, Bo'
'Zhang, Lei'
'Hou, Guohua'
'Zi, Guofu'
'Fang, De-Cai'
'Walter, Marc D.'

_publ_section_title
;
 C--H bond activation induced by thorium metallacyclopropene complexes: a
 combined experimental and computational study
;
_journal_issue 8
_journal_name_full 'Chem. Sci.'
_journal_page_first 4897
_journal_paper_doi 10.1039/C5SC01684C
_journal_volume 6
_journal_year 2015
_chemical_formula_moiety 'C53 H73 N Th'
_chemical_formula_sum 'C53 H73 N Th'
_chemical_formula_weight 956.16
_chemical_name_systematic
; 
 ? 
;
_space_group_crystal_system triclinic
_space_group_IT_number 2
_space_group_name_Hall '-P 1'
_space_group_name_H-M_alt 'P -1'
_symmetry_space_group_name_Hall '-P 1'
_symmetry_space_group_name_H-M 'P -1'
_atom_sites_solution_hydrogens geom
_audit_creation_method SHELXL-2014
_audit_update_record
;
2015-05-28 deposited with the CCDC.
2015-06-10 downloaded from the CCDC.
;
_cell_angle_alpha 97.052(4)
_cell_angle_beta 90.196(4)
_cell_angle_gamma 90.925(4)
_cell_formula_units_Z 4
_cell_length_a 11.109(2)
_cell_length_b 21.888(5)
_cell_length_c 21.958(5)
_cell_measurement_reflns_used 3681
_cell_measurement_temperature 100(2)
_cell_measurement_theta_max 21.88
_cell_measurement_theta_min 2.20
_cell_volume 5298(2)
_computing_cell_refinement 'Bruker SAINT'
_computing_data_collection 'Bruker APEX2'
_computing_data_reduction 'Bruker SAINT'
_computing_molecular_graphics 'Bruker SHELXTL'
_computing_publication_material 'Bruker SHELXTL'
_computing_structure_refinement 'SHELXL-2014 (Sheldrick, 2014)'
_computing_structure_solution 'SHELXS-97 (Sheldrick 2008)'
_diffrn_ambient_temperature 100(2)
_diffrn_measured_fraction_theta_full 0.993
_diffrn_measured_fraction_theta_max 0.993
_diffrn_measurement_device_type 'Bruker APEX-II CCD'
_diffrn_measurement_method '\f and \w scans'
_diffrn_radiation_type MoK\a
_diffrn_radiation_wavelength 0.71073
_diffrn_reflns_av_unetI/netI 0.1380
_diffrn_reflns_laue_measured_fraction_full 0.993
_diffrn_reflns_laue_measured_fraction_max 0.993
_diffrn_reflns_limit_h_max 13
_diffrn_reflns_limit_h_min -13
_diffrn_reflns_limit_k_max 26
_diffrn_reflns_limit_k_min -26
_diffrn_reflns_limit_l_max 26
_diffrn_reflns_limit_l_min -26
_diffrn_reflns_number 19085
_diffrn_reflns_point_group_measured_fraction_full 0.993
_diffrn_reflns_point_group_measured_fraction_max 0.993
_diffrn_reflns_theta_full 25.242
_diffrn_reflns_theta_max 25.250
_diffrn_reflns_theta_min 1.833
_exptl_absorpt_coefficient_mu 2.844
_exptl_absorpt_correction_T_max 0.75
_exptl_absorpt_correction_T_min 0.57
_exptl_absorpt_correction_type multi-scan
_exptl_absorpt_process_details SADABS
_exptl_crystal_colour colorless
_exptl_crystal_density_diffrn 1.199
_exptl_crystal_description block
_exptl_crystal_F_000 1952
_exptl_crystal_size_max 0.300
_exptl_crystal_size_mid 0.200
_exptl_crystal_size_min 0.200
_refine_diff_density_max 8.326
_refine_diff_density_min -5.278
_refine_diff_density_rms 0.275
_refine_ls_extinction_method none
_refine_ls_goodness_of_fit_ref 1.031
_refine_ls_hydrogen_treatment constr
_refine_ls_matrix_type full
_refine_ls_number_parameters 992
_refine_ls_number_reflns 19085
_refine_ls_number_restraints 648
_refine_ls_restrained_S_all 1.018
_refine_ls_R_factor_all 0.1105
_refine_ls_R_factor_gt 0.0822
_refine_ls_shift/su_max 0.001
_refine_ls_shift/su_mean 0.000
_refine_ls_structure_factor_coef Fsqd
_refine_ls_weighting_details 'w=1/[\s^2^(Fo^2^)+(0.1102P)^2^] where P=(Fo^2^+2Fc^2^)/3'
_refine_ls_weighting_scheme calc
_refine_ls_wR_factor_gt 0.2043
_refine_ls_wR_factor_ref 0.2183
_reflns_Friedel_coverage 0.000
_reflns_number_gt 12897
_reflns_number_total 19085
_reflns_threshold_expression 'I > 2\s(I)'
_cod_data_source_file c5sc01684c2.cif
_cod_data_source_block compound10
_cod_depositor_comments 'Adding full bibliography for 1520589--1520594.cif.'
_cod_original_cell_volume 5298.4(19)
_cod_database_code 1520592
_audit_block_doi 10.5517/cc14jz5t
_shelx_space_group_comment
; 
The symmetry employed for this shelxl refinement is uniquely defined 
by the following loop, which should always be used as a source of 
symmetry information in preference to the above space-group names. 
They are only intended as comments. 
;
_shelx_estimated_absorpt_t_min 0.482
_shelx_estimated_absorpt_t_max 0.600
_shelxl_version_number 2014-3

loop_
_space_group_symop_operation_xyz
'x, y, z'
'-x, -y, -z'

loop_
_atom_site_label
_atom_site_type_symbol
_atom_site_fract_x
_atom_site_fract_y
_atom_site_fract_z
_atom_site_U_iso_or_equiv
_atom_site_adp_type
_atom_site_occupancy
_atom_site_site_symmetry_order
_atom_site_calc_flag
_atom_site_refinement_flags_posn
_atom_site_refinement_flags_adp
C1 C 0.0709(10) 0.7832(6) -0.0454(5) 0.016(3) Uani 1 1 d . U
C2 C -0.0061(11) 0.8319(6) -0.0197(5) 0.017(3) Uani 1 1 d . U
C3 C 0.0720(10) 0.8809(6) 0.0075(6) 0.020(3) Uani 1 1 d . U
H3 H 0.0459 0.9182 0.0298 0.024 Uiso 1 1 calc R U
C4 C 0.1949(11) 0.8651(6) -0.0041(6) 0.020(3) Uani 1 1 d . U
C5 C 0.1908(11) 0.8045(5) -0.0352(5) 0.016(3) Uani 1 1 d . U
H5 H 0.2598 0.7812 -0.0476 0.019 Uiso 1 1 calc R U
C6 C 0.0468(12) 0.7214(6) -0.0880(6) 0.024(3) Uani 1 1 d . U
C7 C 0.1632(12) 0.6913(6) -0.1081(5) 0.023(3) Uani 1 1 d . U
H7A H 0.2144 0.7207 -0.1268 0.035 Uiso 1 1 calc R U
H7B H 0.2045 0.6784 -0.0724 0.035 Uiso 1 1 calc R U
H7C H 0.1464 0.6552 -0.1381 0.035 Uiso 1 1 calc R U
C8 C -0.0124(13) 0.7379(7) -0.1484(6) 0.032(3) Uani 1 1 d . U
H8A H -0.0895 0.7579 -0.1388 0.048 Uiso 1 1 calc R U
H8B H 0.0412 0.7660 -0.1675 0.048 Uiso 1 1 calc R U
H8C H -0.0260 0.7003 -0.1768 0.048 Uiso 1 1 calc R U
C9 C -0.0339(13) 0.6765(6) -0.0589(6) 0.031(3) Uani 1 1 d . U
H9A H -0.1094 0.6966 -0.0460 0.046 Uiso 1 1 calc R U
H9B H -0.0512 0.6404 -0.0888 0.046 Uiso 1 1 calc R U
H9C H 0.0069 0.6636 -0.0231 0.046 Uiso 1 1 calc R U
C10 C -0.1377(11) 0.8480(6) -0.0310(6) 0.023(3) Uani 1 1 d . U
C11 C -0.2293(12) 0.7934(6) -0.0419(6) 0.028(3) Uani 1 1 d . U
H11A H -0.2295 0.7705 -0.0062 0.042 Uiso 1 1 calc R U
H11B H -0.3100 0.8092 -0.0478 0.042 Uiso 1 1 calc R U
H11C H -0.2063 0.7659 -0.0785 0.042 Uiso 1 1 calc R U
C12 C -0.1379(13) 0.8834(6) -0.0868(6) 0.030(3) Uani 1 1 d . U
H12A H -0.2205 0.8947 -0.0959 0.046 Uiso 1 1 calc R U
H12B H -0.0879 0.9208 -0.0781 0.046 Uiso 1 1 calc R U
H12C H -0.1053 0.8575 -0.1223 0.046 Uiso 1 1 calc R U
C13 C -0.1876(12) 0.8910(6) 0.0238(6) 0.024(3) Uani 1 1 d . U
H13A H -0.1887 0.8696 0.0604 0.036 Uiso 1 1 calc R U
H13B H -0.1362 0.9280 0.0314 0.036 Uiso 1 1 calc R U
H13C H -0.2697 0.9029 0.0143 0.036 Uiso 1 1 calc R U
C14 C 0.3014(11) 0.9104(6) -0.0057(6) 0.020(3) Uani 1 1 d . U
C15 C 0.2846(13) 0.9401(7) -0.0677(6) 0.035(4) Uani 1 1 d . U
H15A H 0.2853 0.9076 -0.1026 0.052 Uiso 1 1 calc R U
H15B H 0.2076 0.9614 -0.0668 0.052 Uiso 1 1 calc R U
H15C H 0.3505 0.9696 -0.0719 0.052 Uiso 1 1 calc R U
C16 C 0.2998(14) 0.9607(6) 0.0456(7) 0.036(4) Uani 1 1 d . U
H16A H 0.2217 0.9809 0.0467 0.054 Uiso 1 1 calc R U
H16B H 0.3129 0.9437 0.0844 0.054 Uiso 1 1 calc R U
H16C H 0.3639 0.9907 0.0400 0.054 Uiso 1 1 calc R U
C17 C 0.4230(11) 0.8786(6) -0.0076(6) 0.026(3) Uani 1 1 d . U
H17A H 0.4236 0.8453 -0.0418 0.040 Uiso 1 1 calc R U
H17B H 0.4872 0.9086 -0.0133 0.040 Uiso 1 1 calc R U
H17C H 0.4362 0.8616 0.0311 0.040 Uiso 1 1 calc R U
C18 C 0.0953(10) 0.8734(6) 0.2039(5) 0.015(3) Uani 1 1 d . U
C19 C 0.0720(11) 0.8125(6) 0.2217(6) 0.021(3) Uani 1 1 d . U
C20 C 0.1803(10) 0.7799(6) 0.2111(6) 0.019(3) Uani 1 1 d . U
H20 H 0.1889 0.7377 0.2165 0.023 Uiso 1 1 calc R U
C21 C 0.2722(11) 0.8164(6) 0.1921(6) 0.018(3) Uani 1 1 d . U
C22 C 0.2168(10) 0.8733(6) 0.1833(5) 0.017(3) Uani 1 1 d . U
H22 H 0.2554 0.9063 0.1662 0.021 Uiso 1 1 calc R U
C23 C 0.0228(11) 0.9330(6) 0.2122(6) 0.019(3) Uani 1 1 d . U
C24 C -0.1007(12) 0.9289(7) 0.1806(6) 0.030(3) Uani 1 1 d . U
H24A H -0.1402 0.9687 0.1884 0.045 Uiso 1 1 calc R U
H24B H -0.0904 0.9179 0.1363 0.045 Uiso 1 1 calc R U
H24C H -0.1504 0.8973 0.1969 0.045 Uiso 1 1 calc R U
C25 C 0.0948(12) 0.9850(7) 0.1841(6) 0.032(3) Uani 1 1 d . U
H25A H 0.1752 0.9897 0.2028 0.047 Uiso 1 1 calc R U
H25B H 0.1023 0.9739 0.1397 0.047 Uiso 1 1 calc R U
H25C H 0.0519 1.0239 0.1923 0.047 Uiso 1 1 calc R U
C26 C 0.0122(12) 0.9566(6) 0.2811(6) 0.025(3) Uani 1 1 d . U
H26A H 0.0923 0.9587 0.3001 0.038 Uiso 1 1 calc R U
H26B H -0.0230 0.9976 0.2859 0.038 Uiso 1 1 calc R U
H26C H -0.0395 0.9283 0.3010 0.038 Uiso 1 1 calc R U
C27 C -0.0270(12) 0.7871(6) 0.2627(6) 0.025(3) Uani 1 1 d . U
C28 C 0.0222(13) 0.8031(8) 0.3289(6) 0.034(4) Uani 1 1 d . U
H28A H 0.1043 0.7878 0.3312 0.050 Uiso 1 1 calc R U
H28B H 0.0228 0.8478 0.3401 0.050 Uiso 1 1 calc R U
H28C H -0.0295 0.7836 0.3574 0.050 Uiso 1 1 calc R U
C29 C -0.1524(12) 0.8113(7) 0.2613(6) 0.032(3) Uani 1 1 d . U
H29A H -0.1498 0.8563 0.2691 0.048 Uiso 1 1 calc R U
H29B H -0.1887 0.7984 0.2210 0.048 Uiso 1 1 calc R U
H29C H -0.2008 0.7948 0.2930 0.048 Uiso 1 1 calc R U
C30 C -0.0377(14) 0.7170(7) 0.2504(7) 0.037(4) Uani 1 1 d . U
H30A H 0.0426 0.6992 0.2509 0.056 Uiso 1 1 calc R U
H30B H -0.0873 0.7016 0.2822 0.056 Uiso 1 1 calc R U
H30C H -0.0753 0.7052 0.2101 0.056 Uiso 1 1 calc R U
C31 C 0.4066(11) 0.8080(6) 0.2002(6) 0.025(3) Uani 1 1 d . U
C32 C 0.4406(12) 0.7396(7) 0.2008(7) 0.030(3) Uani 1 1 d . U
H32A H 0.5278 0.7367 0.2061 0.045 Uiso 1 1 calc R U
H32B H 0.3994 0.7230 0.2348 0.045 Uiso 1 1 calc R U
H32C H 0.4159 0.7157 0.1619 0.045 Uiso 1 1 calc R U
C33 C 0.4832(11) 0.8344(7) 0.1508(6) 0.026(3) Uani 1 1 d . U
H33A H 0.5686 0.8276 0.1584 0.039 Uiso 1 1 calc R U
H33B H 0.4604 0.8137 0.1102 0.039 Uiso 1 1 calc R U
H33C H 0.4692 0.8787 0.1524 0.039 Uiso 1 1 calc R U
C34 C 0.4397(13) 0.8427(7) 0.2628(7) 0.038(4) Uani 1 1 d . U
H34A H 0.5261 0.8388 0.2703 0.057 Uiso 1 1 calc R U
H34B H 0.4205 0.8863 0.2633 0.057 Uiso 1 1 calc R U
H34C H 0.3939 0.8254 0.2948 0.057 Uiso 1 1 calc R U
C35 C 0.4772(10) 0.6116(6) 0.0310(6) 0.018(3) Uani 1 1 d . U
H35 H 0.4361 0.5982 0.0650 0.022 Uiso 1 1 calc R U
C36 C 0.5712(11) 0.5757(6) 0.0011(6) 0.024(3) Uani 1 1 d . U
H36 H 0.5908 0.5373 0.0143 0.029 Uiso 1 1 calc R U
C37 C 0.6322(13) 0.5961(7) -0.0456(7) 0.038(4) Uani 1 1 d . U
H37 H 0.6951 0.5720 -0.0648 0.046 Uiso 1 1 calc R U
C38 C 0.6034(13) 0.6530(7) -0.0664(7) 0.036(4) Uani 1 1 d . U
H38 H 0.6468 0.6675 -0.0991 0.043 Uiso 1 1 calc R U
C39 C 0.5119(12) 0.6865(7) -0.0384(7) 0.033(4) Uani 1 1 d . U
H39 H 0.4918 0.7247 -0.0519 0.040 Uiso 1 1 calc R U
C40 C 0.4475(10) 0.6657(6) 0.0096(6) 0.018(3) Uani 1 1 d . U
C41 C 0.3481(10) 0.7075(6) 0.0366(6) 0.021(3) Uani 1 1 d . U
H41 H 0.3594 0.7497 0.0316 0.025 Uiso 1 1 calc R U
C42 C 0.2450(11) 0.6946(6) 0.0668(5) 0.019(3) Uani 1 1 d . U
C43 C 0.2141(10) 0.6312(6) 0.0779(6) 0.018(3) Uani 1 1 d . U
C44 C 0.1825(11) 0.5861(6) 0.0298(6) 0.023(3) Uani 1 1 d . U
H44 H 0.1868 0.5959 -0.0111 0.028 Uiso 1 1 calc R U
C45 C 0.1450(12) 0.5270(7) 0.0398(8) 0.038(4) Uani 1 1 d . U
H45 H 0.1279 0.4962 0.0063 0.046 Uiso 1 1 calc R U
C46 C 0.1331(12) 0.5142(7) 0.1004(7) 0.032(3) Uani 1 1 d . U
H46 H 0.1031 0.4750 0.1081 0.038 Uiso 1 1 calc R U
C47 C 0.1639(12) 0.5570(7) 0.1489(8) 0.037(4) Uani 1 1 d . U
H47 H 0.1577 0.5472 0.1897 0.045 Uiso 1 1 calc R U
C48 C 0.2040(11) 0.6148(7) 0.1380(6) 0.028(3) Uani 1 1 d . U
H48 H 0.2254 0.6442 0.1719 0.034 Uiso 1 1 calc R U
C49 C -0.0960(10) 0.7575(6) 0.0980(6) 0.017(3) Uani 1 1 d . U
C50 C -0.2207(11) 0.7533(6) 0.1058(6) 0.022(3) Uani 1 1 d . U
H50 H -0.2669 0.7897 0.1112 0.026 Uiso 1 1 calc R U
C51 C -0.2772(11) 0.6965(6) 0.1057(6) 0.024(3) Uani 1 1 d . U
H51 H -0.3620 0.6936 0.1107 0.029 Uiso 1 1 calc R U
C52 C -0.2054(12) 0.6419(7) 0.0979(6) 0.029(3) Uani 1 1 d . U
H52 H -0.2411 0.6021 0.0976 0.035 Uiso 1 1 calc R U
C53 C -0.0840(11) 0.6494(6) 0.0910(6) 0.023(3) Uani 1 1 d . U
H53 H -0.0349 0.6140 0.0848 0.027 Uiso 1 1 calc R U
C54 C 0.5506(12) 0.1247(6) 0.2982(6) 0.025(3) Uani 1 1 d . U
C55 C 0.5386(11) 0.1838(6) 0.2767(5) 0.019(3) Uani 1 1 d . U
C56 C 0.6510(10) 0.2137(6) 0.2872(6) 0.019(3) Uani 1 1 d . U
H56 H 0.6692 0.2542 0.2781 0.022 Uiso 1 1 calc R U
C57 C 0.7331(11) 0.1756(6) 0.3131(6) 0.018(3) Uani 1 1 d . U
C58 C 0.6683(11) 0.1223(6) 0.3216(6) 0.021(3) Uani 1 1 d . U
H58 H 0.6993 0.0890 0.3405 0.025 Uiso 1 1 calc R U
C59 C 0.4689(12) 0.0660(6) 0.2915(6) 0.025(3) Uani 1 1 d . U
C60 C 0.5318(16) 0.0136(7) 0.3214(7) 0.050(5) Uani 1 1 d . U
H60A H 0.5418 0.0262 0.3656 0.075 Uiso 1 1 calc R U
H60B H 0.4821 -0.0240 0.3148 0.075 Uiso 1 1 calc R U
H60C H 0.6109 0.0059 0.3027 0.075 Uiso 1 1 calc R U
C61 C 0.4599(13) 0.0395(7) 0.2232(6) 0.035(4) Uani 1 1 d . U
H61A H 0.4083 0.0024 0.2189 0.052 Uiso 1 1 calc R U
H61B H 0.4252 0.0703 0.1997 0.052 Uiso 1 1 calc R U
H61C H 0.5404 0.0289 0.2076 0.052 Uiso 1 1 calc R U
C62 C 0.3418(14) 0.0775(9) 0.3204(7) 0.055(5) Uani 1 1 d . U
H62A H 0.3506 0.0943 0.3637 0.083 Uiso 1 1 calc R U
H62B H 0.2988 0.1069 0.2984 0.083 Uiso 1 1 calc R U
H62C H 0.2960 0.0386 0.3172 0.083 Uiso 1 1 calc R U
C63 C 0.4530(12) 0.2086(7) 0.2306(6) 0.027(3) Uani 1 1 d . U
C64 C 0.3192(12) 0.1857(8) 0.2308(7) 0.041(4) Uani 1 1 d . U
H64A H 0.3163 0.1406 0.2239 0.061 Uiso 1 1 calc R U
H64B H 0.2830 0.1999 0.2706 0.061 Uiso 1 1 calc R U
H64C H 0.2745 0.2022 0.1981 0.061 Uiso 1 1 calc R U
C65 C 0.4503(14) 0.2790(8) 0.2415(7) 0.042(4) Uani 1 1 d . U
H65A H 0.4182 0.2921 0.2825 0.062 Uiso 1 1 calc R U
H65B H 0.5321 0.2957 0.2386 0.062 Uiso 1 1 calc R U
H65C H 0.3989 0.2942 0.2105 0.062 Uiso 1 1 calc R U
C66 C 0.5035(13) 0.1899(7) 0.1664(6) 0.034(4) Uani 1 1 d . U
H66A H 0.5060 0.1449 0.1584 0.050 Uiso 1 1 calc R U
H66B H 0.4517 0.2056 0.1358 0.050 Uiso 1 1 calc R U
H66C H 0.5850 0.2071 0.1639 0.050 Uiso 1 1 calc R U
C67 C 0.8693(11) 0.1817(6) 0.3089(6) 0.020(3) Uani 1 1 d . U
C68 C 0.9355(12) 0.1565(7) 0.3632(7) 0.031(3) Uani 1 1 d . U
H68A H 1.0227 0.1614 0.3585 0.046 Uiso 1 1 calc R U
H68B H 0.9104 0.1796 0.4021 0.046 Uiso 1 1 calc R U
H68C H 0.9150 0.1128 0.3633 0.046 Uiso 1 1 calc R U
C69 C 0.9048(11) 0.1403(6) 0.2490(6) 0.025(3) Uani 1 1 d . U
H69A H 0.9922 0.1423 0.2437 0.037 Uiso 1 1 calc R U
H69B H 0.8795 0.0977 0.2518 0.037 Uiso 1 1 calc R U
H69C H 0.8649 0.1549 0.2138 0.037 Uiso 1 1 calc R U
C70 C 0.9141(12) 0.2478(6) 0.3058(6) 0.029(3) Uani 1 1 d . U
H70A H 1.0021 0.2485 0.3032 0.044 Uiso 1 1 calc R U
H70B H 0.8797 0.2631 0.2695 0.044 Uiso 1 1 calc R U
H70C H 0.8890 0.2741 0.3428 0.044 Uiso 1 1 calc R U
C71 C 0.4333(11) 0.1777(6) 0.5175(5) 0.017(3) Uani 1 1 d . U
C72 C 0.5134(12) 0.2270(6) 0.5431(6) 0.021(3) Uani 1 1 d . U
C73 C 0.6309(11) 0.2041(6) 0.5375(6) 0.022(3) Uani 1 1 d . U
H73 H 0.7018 0.2268 0.5509 0.026 Uiso 1 1 calc R U
C74 C 0.6283(11) 0.1426(6) 0.5092(6) 0.022(3) Uani 1 1 d . U
C75 C 0.5077(11) 0.1283(6) 0.4942(6) 0.023(3) Uani 1 1 d . U
H75 H 0.4798 0.0909 0.4718 0.027 Uiso 1 1 calc R U
C76 C 0.2953(11) 0.1636(7) 0.5254(6) 0.026(3) Uani 1 1 d . U
C77 C 0.2101(12) 0.2198(6) 0.5309(6) 0.025(3) Uani 1 1 d . U
H77A H 0.2162 0.2403 0.4937 0.038 Uiso 1 1 calc R U
H77B H 0.1269 0.2056 0.5356 0.038 Uiso 1 1 calc R U
H77C H 0.2335 0.2488 0.5667 0.038 Uiso 1 1 calc R U
C78 C 0.2442(14) 0.1177(8) 0.4700(7) 0.041(4) Uani 1 1 d . U
H78A H 0.2943 0.0811 0.4642 0.062 Uiso 1 1 calc R U
H78B H 0.1614 0.1056 0.4789 0.062 Uiso 1 1 calc R U
H78C H 0.2451 0.1380 0.4326 0.062 Uiso 1 1 calc R U
C79 C 0.2865(12) 0.1305(6) 0.5841(6) 0.029(3) Uani 1 1 d . U
H79A H 0.3404 0.0953 0.5803 0.043 Uiso 1 1 calc R U
H79B H 0.3101 0.1594 0.6201 0.043 Uiso 1 1 calc R U
H79C H 0.2035 0.1162 0.5890 0.043 Uiso 1 1 calc R U
C80 C 0.4905(11) 0.2888(6) 0.5815(6) 0.018(3) Uani 1 1 d . U
C81 C 0.4208(13) 0.2779(7) 0.6417(6) 0.035(4) Uani 1 1 d . U
H81A H 0.4063 0.3176 0.6662 0.053 Uiso 1 1 calc R U
H81B H 0.3436 0.2570 0.6307 0.053 Uiso 1 1 calc R U
H81C H 0.4691 0.2522 0.6657 0.053 Uiso 1 1 calc R U
C82 C 0.4194(13) 0.3341(6) 0.5476(7) 0.031(3) Uani 1 1 d . U
H82A H 0.4082 0.3724 0.5749 0.046 Uiso 1 1 calc R U
H82B H 0.4641 0.3428 0.5111 0.046 Uiso 1 1 calc R U
H82C H 0.3407 0.3158 0.5351 0.046 Uiso 1 1 calc R U
C83 C 0.6100(11) 0.3210(7) 0.6032(6) 0.027(3) Uani 1 1 d . U
H83A H 0.5934 0.3604 0.6277 0.041 Uiso 1 1 calc R U
H83B H 0.6544 0.2947 0.6283 0.041 Uiso 1 1 calc R U
H83C H 0.6584 0.3282 0.5675 0.041 Uiso 1 1 calc R U
C84 C 0.7283(11) 0.0946(6) 0.5154(6) 0.022(3) Uani 1 1 d . U
C85 C 0.8541(12) 0.1245(7) 0.5208(6) 0.031(3) Uani 1 1 d . U
H85A H 0.8548 0.1588 0.5540 0.046 Uiso 1 1 calc R U
H85B H 0.9130 0.0940 0.5299 0.046 Uiso 1 1 calc R U
H85C H 0.8749 0.1399 0.4821 0.046 Uiso 1 1 calc R U
C86 C 0.7264(13) 0.0420(6) 0.4647(6) 0.030(3) Uani 1 1 d . U
H86A H 0.7411 0.0577 0.4254 0.046 Uiso 1 1 calc R U
H86B H 0.7894 0.0128 0.4721 0.046 Uiso 1 1 calc R U
H86C H 0.6477 0.0210 0.4634 0.046 Uiso 1 1 calc R U
C87 C 0.7052(15) 0.0675(7) 0.5746(7) 0.044(4) Uani 1 1 d . U
H87A H 0.7057 0.1006 0.6090 0.066 Uiso 1 1 calc R U
H87B H 0.6267 0.0463 0.5722 0.066 Uiso 1 1 calc R U
H87C H 0.7684 0.0381 0.5809 0.066 Uiso 1 1 calc R U
C88 C 0.9593(11) 0.3869(6) 0.4656(7) 0.026(3) Uani 1 1 d . U
H88 H 0.9250 0.3968 0.4284 0.032 Uiso 1 1 calc R U
C89 C 1.0523(11) 0.4232(7) 0.4919(7) 0.031(3) Uani 1 1 d . U
H89 H 1.0808 0.4570 0.4724 0.037 Uiso 1 1 calc R U
C90 C 1.1042(13) 0.4116(7) 0.5454(8) 0.038(4) Uani 1 1 d . U
H90 H 1.1676 0.4374 0.5635 0.046 Uiso 1 1 calc R U
C91 C 1.0626(15) 0.3605(8) 0.5738(8) 0.050(5) Uani 1 1 d . U
H91 H 1.0970 0.3516 0.6113 0.061 Uiso 1 1 calc R U
C92 C 0.9693(12) 0.3234(7) 0.5450(7) 0.035(4) Uani 1 1 d . U
H92 H 0.9431 0.2881 0.5628 0.042 Uiso 1 1 calc R U
C93 C 0.9137(11) 0.3366(6) 0.4909(6) 0.025(3) Uani 1 1 d . U
C94 C 0.8154(10) 0.2962(6) 0.4656(6) 0.019(3) Uani 1 1 d . U
H94 H 0.8230 0.2548 0.4738 0.023 Uiso 1 1 calc R U
C95 C 0.7149(11) 0.3056(6) 0.4325(5) 0.018(3) Uani 1 1 d . U
C96 C 0.6926(11) 0.3702(6) 0.4153(6) 0.020(3) Uani 1 1 d . U
C97 C 0.6675(11) 0.4173(6) 0.4606(7) 0.027(3) Uani 1 1 d . U
H97 H 0.6706 0.4108 0.5025 0.032 Uiso 1 1 calc R U
C98 C 0.6372(11) 0.4755(6) 0.4442(6) 0.028(3) Uani 1 1 d . U
H98 H 0.6173 0.5082 0.4749 0.033 Uiso 1 1 calc R U
C99 C 0.6369(13) 0.4842(7) 0.3837(7) 0.035(4) Uani 1 1 d . U
H99 H 0.6189 0.5237 0.3726 0.041 Uiso 1 1 calc R U
C100 C 0.6620(12) 0.4370(7) 0.3384(7) 0.033(3) Uani 1 1 d . U
H100 H 0.6604 0.4438 0.2965 0.040 Uiso 1 1 calc R U
C101 C 0.6897(11) 0.3797(6) 0.3543(7) 0.028(3) Uani 1 1 d . U
H101 H 0.7066 0.3468 0.3233 0.034 Uiso 1 1 calc R U
C102 C 0.3661(11) 0.2470(6) 0.3926(5) 0.018(3) Uani 1 1 d . U
C103 C 0.2435(12) 0.2556(7) 0.3828(6) 0.030(3) Uani 1 1 d . U
H103 H 0.1903 0.2209 0.3768 0.036 Uiso 1 1 calc R U
C104 C 0.1992(12) 0.3136(7) 0.3818(6) 0.028(3) Uani 1 1 d . U
H104 H 0.1152 0.3187 0.3768 0.033 Uiso 1 1 calc R U
C105 C 0.2743(12) 0.3642(7) 0.3879(6) 0.029(3) Uani 1 1 d . U
H105 H 0.2443 0.4043 0.3859 0.035 Uiso 1 1 calc R U
C106 C 0.3952(12) 0.3547(7) 0.3970(6) 0.030(3) Uani 1 1 d . U
H106 H 0.4490 0.3891 0.4034 0.036 Uiso 1 1 calc R U
N1 N -0.0314(9) 0.7065(5) 0.0928(4) 0.016(2) Uani 1 1 d . U
N2 N 0.4388(8) 0.2971(5) 0.3971(5) 0.019(2) Uani 1 1 d . U
Th1 Th 0.11369(4) 0.78958(2) 0.08801(2) 0.01240(14) Uani 1 1 d . .
Th2 Th 0.56982(4) 0.21234(2) 0.41081(2) 0.01336(14) Uani 1 1 d . .

loop_
_atom_site_aniso_label
_atom_site_aniso_U_11
_atom_site_aniso_U_22
_atom_site_aniso_U_33
_atom_site_aniso_U_23
_atom_site_aniso_U_13
_atom_site_aniso_U_12
C1 0.023(6) 0.016(6) 0.011(5) 0.011(5) 0.004(4) 0.008(5)
C2 0.029(6) 0.014(6) 0.010(5) -0.001(5) -0.001(5) 0.010(5)
C3 0.020(6) 0.023(6) 0.018(6) 0.006(5) 0.000(5) 0.002(5)
C4 0.031(6) 0.012(6) 0.018(6) 0.005(5) 0.003(5) 0.007(5)
C5 0.028(6) 0.013(6) 0.008(5) 0.007(4) 0.003(4) 0.007(5)
C6 0.031(6) 0.024(6) 0.015(6) 0.002(5) -0.004(5) 0.000(5)
C7 0.038(7) 0.023(7) 0.006(6) -0.007(5) 0.004(5) 0.008(6)
C8 0.040(8) 0.026(8) 0.028(8) -0.007(6) -0.011(6) 0.008(6)
C9 0.044(8) 0.019(7) 0.028(8) -0.004(6) -0.007(6) -0.001(6)
C10 0.022(6) 0.026(6) 0.020(6) -0.004(5) -0.012(5) 0.005(5)
C11 0.036(8) 0.020(7) 0.028(8) 0.001(6) -0.011(6) 0.006(6)
C12 0.044(8) 0.024(7) 0.026(8) 0.011(6) 0.001(6) 0.014(6)
C13 0.030(7) 0.018(7) 0.023(7) -0.003(6) -0.006(6) 0.013(5)
C14 0.032(6) 0.012(6) 0.016(6) 0.004(5) 0.009(5) 0.000(5)
C15 0.052(9) 0.028(8) 0.027(8) 0.014(6) 0.008(6) 0.008(7)
C16 0.051(9) 0.008(7) 0.045(9) -0.012(6) 0.012(7) -0.007(6)
C17 0.027(7) 0.025(7) 0.025(7) -0.003(6) 0.008(6) -0.011(6)
C18 0.017(5) 0.022(6) 0.005(5) -0.003(4) -0.003(4) 0.002(5)
C19 0.025(6) 0.023(6) 0.013(6) -0.005(5) -0.003(5) -0.001(5)
C20 0.019(3) 0.019(3) 0.019(3) 0.0018(11) 0.0001(10) 0.0004(10)
C21 0.026(6) 0.011(5) 0.017(6) 0.005(5) 0.006(5) 0.006(5)
C22 0.022(6) 0.016(6) 0.012(5) -0.005(5) 0.001(4) -0.001(5)
C23 0.024(6) 0.018(6) 0.016(6) 0.000(5) 0.004(5) 0.011(5)
C24 0.031(7) 0.029(8) 0.028(8) -0.004(6) 0.005(6) 0.011(6)
C25 0.034(8) 0.034(8) 0.026(7) 0.000(6) 0.018(6) 0.007(6)
C26 0.034(7) 0.026(7) 0.014(7) -0.004(6) -0.003(5) 0.007(6)
C27 0.034(6) 0.024(6) 0.014(6) -0.003(5) 0.008(5) 0.000(5)
C28 0.040(8) 0.056(10) 0.004(6) -0.002(6) -0.002(5) 0.000(7)
C29 0.034(8) 0.036(8) 0.025(7) 0.000(6) 0.003(6) 0.001(6)
C30 0.046(9) 0.043(9) 0.022(8) 0.002(7) 0.009(6) -0.009(7)
C31 0.023(6) 0.029(6) 0.022(6) 0.001(5) -0.001(5) 0.000(5)
C32 0.030(7) 0.035(8) 0.026(7) 0.003(6) -0.003(6) 0.007(6)
C33 0.018(7) 0.035(8) 0.024(7) 0.000(6) 0.003(5) 0.006(6)
C34 0.037(4) 0.038(4) 0.038(4) 0.003(2) -0.001(2) 0.001(2)
C35 0.018(6) 0.019(6) 0.018(6) -0.001(5) -0.004(5) 0.005(5)
C36 0.021(6) 0.017(6) 0.036(7) 0.009(5) -0.006(5) 0.004(5)
C37 0.034(7) 0.039(7) 0.040(7) -0.001(6) 0.012(6) 0.005(6)
C38 0.033(7) 0.046(8) 0.031(7) 0.012(6) 0.010(6) 0.002(6)
C39 0.031(6) 0.030(7) 0.040(7) 0.012(6) 0.009(6) 0.008(5)
C40 0.018(5) 0.019(6) 0.017(6) 0.001(5) 0.004(5) 0.000(5)
C41 0.019(6) 0.021(6) 0.022(6) 0.001(5) 0.001(5) 0.006(5)
C42 0.023(6) 0.020(6) 0.011(5) -0.004(5) -0.007(5) 0.009(5)
C43 0.016(5) 0.018(6) 0.022(6) 0.006(5) 0.001(5) 0.006(5)
C44 0.021(6) 0.016(6) 0.032(6) -0.001(5) -0.007(5) 0.001(5)
C45 0.032(7) 0.034(7) 0.047(8) -0.002(6) -0.009(6) 0.000(6)
C46 0.030(6) 0.025(6) 0.041(7) 0.004(6) 0.006(6) 0.004(5)
C47 0.031(7) 0.032(7) 0.051(8) 0.013(6) 0.003(6) 0.007(6)
C48 0.025(6) 0.028(7) 0.031(7) 0.005(6) -0.005(5) 0.002(5)
C49 0.017(3) 0.017(3) 0.017(3) 0.0027(11) -0.0003(10) 0.0010(10)
C50 0.028(6) 0.014(6) 0.023(6) -0.001(5) 0.004(5) 0.017(5)
C51 0.017(6) 0.033(7) 0.024(6) 0.009(5) 0.001(5) -0.002(5)
C52 0.032(6) 0.030(7) 0.027(6) 0.012(6) 0.003(5) -0.001(5)
C53 0.025(6) 0.026(6) 0.017(6) 0.004(5) 0.000(5) 0.005(5)
C54 0.029(6) 0.029(6) 0.017(6) 0.001(5) 0.005(5) -0.006(5)
C55 0.025(6) 0.025(6) 0.008(5) 0.005(5) -0.002(4) 0.004(5)
C56 0.022(6) 0.015(6) 0.020(6) 0.003(5) 0.001(5) 0.000(5)
C57 0.025(6) 0.017(6) 0.015(6) 0.006(5) 0.000(5) -0.002(5)
C58 0.026(6) 0.021(6) 0.016(6) 0.003(5) 0.001(5) -0.009(5)
C59 0.031(6) 0.027(6) 0.015(6) -0.007(5) 0.001(5) -0.016(5)
C60 0.082(11) 0.035(9) 0.030(9) -0.004(7) 0.007(8) -0.028(8)
C61 0.042(8) 0.030(8) 0.028(8) -0.011(6) 0.006(6) -0.009(6)
C62 0.047(9) 0.080(12) 0.031(8) -0.019(8) 0.014(7) -0.038(9)
C63 0.027(6) 0.039(7) 0.014(6) 0.002(5) 0.004(5) 0.010(5)
C64 0.026(7) 0.065(10) 0.028(8) -0.010(7) -0.021(6) 0.016(7)
C65 0.047(9) 0.050(10) 0.030(8) 0.008(7) -0.014(7) 0.019(7)
C66 0.043(8) 0.039(9) 0.019(7) 0.006(6) -0.004(6) 0.005(7)
C67 0.020(6) 0.022(6) 0.015(6) -0.011(5) 0.000(5) -0.003(5)
C68 0.026(7) 0.029(8) 0.037(8) 0.008(7) -0.008(6) 0.006(6)
C69 0.024(7) 0.015(7) 0.036(8) 0.004(6) 0.017(6) 0.007(5)
C70 0.041(8) 0.022(7) 0.024(7) 0.000(6) 0.008(6) -0.012(6)
C71 0.025(6) 0.019(6) 0.007(5) 0.000(5) 0.001(4) -0.012(5)
C72 0.033(6) 0.020(6) 0.011(6) 0.006(5) -0.001(5) -0.006(5)
C73 0.026(6) 0.027(6) 0.013(6) 0.002(5) 0.001(5) -0.005(5)
C74 0.029(6) 0.015(6) 0.021(6) 0.006(5) -0.001(5) -0.001(5)
C75 0.027(6) 0.020(6) 0.020(6) -0.003(5) 0.003(5) 0.003(5)
C76 0.025(6) 0.036(7) 0.020(6) 0.010(5) 0.014(5) -0.002(5)
C77 0.029(7) 0.027(7) 0.018(7) -0.002(6) 0.003(5) 0.000(6)
C78 0.042(8) 0.047(9) 0.035(9) 0.004(7) 0.017(7) -0.012(7)
C79 0.037(8) 0.023(7) 0.025(7) 0.000(6) 0.016(6) -0.006(6)
C80 0.032(6) 0.007(5) 0.014(6) 0.000(5) 0.004(5) 0.005(5)
C81 0.044(8) 0.033(8) 0.027(8) -0.003(6) 0.000(6) -0.011(7)
C82 0.044(8) 0.009(6) 0.038(8) -0.001(6) 0.023(6) 0.005(6)
C83 0.028(4) 0.027(4) 0.027(4) 0.001(2) -0.0002(19) 0.0016(19)
C84 0.030(6) 0.023(6) 0.013(6) 0.001(5) -0.005(5) 0.001(5)
C85 0.039(8) 0.031(8) 0.023(7) 0.007(6) -0.013(6) -0.006(6)
C86 0.047(8) 0.020(7) 0.026(8) 0.007(6) -0.009(6) 0.003(6)
C87 0.070(10) 0.033(9) 0.033(9) 0.022(7) -0.016(7) -0.017(7)
C88 0.026(6) 0.023(6) 0.029(6) 0.001(5) 0.008(5) 0.002(5)
C89 0.021(6) 0.028(7) 0.042(7) -0.006(6) 0.006(5) -0.009(5)
C90 0.027(6) 0.029(7) 0.057(8) -0.004(6) -0.007(6) -0.008(5)
C91 0.048(8) 0.052(8) 0.050(8) 0.003(7) -0.017(6) -0.003(7)
C92 0.037(7) 0.026(7) 0.041(7) 0.007(6) -0.008(6) -0.010(6)
C93 0.023(6) 0.022(6) 0.032(7) 0.003(5) 0.000(5) 0.004(5)
C94 0.022(6) 0.014(6) 0.020(6) 0.000(5) 0.004(5) -0.001(5)
C95 0.024(6) 0.020(6) 0.009(5) -0.002(5) 0.005(5) -0.002(5)
C96 0.018(6) 0.021(6) 0.020(6) 0.002(5) -0.003(5) 0.002(5)
C97 0.023(6) 0.026(6) 0.031(7) 0.003(5) 0.002(5) -0.002(5)
C98 0.027(6) 0.025(6) 0.030(7) 0.001(5) 0.000(5) 0.003(5)
C99 0.041(7) 0.023(6) 0.040(7) 0.010(6) -0.005(6) -0.012(6)
C100 0.038(7) 0.033(7) 0.031(7) 0.012(6) -0.001(5) -0.002(6)
C101 0.028(6) 0.021(6) 0.035(7) -0.001(5) 0.009(5) 0.001(5)
C102 0.022(6) 0.019(6) 0.011(5) 0.001(5) 0.012(4) -0.005(5)
C103 0.028(6) 0.039(7) 0.024(6) 0.000(6) -0.003(5) -0.002(5)
C104 0.027(6) 0.036(7) 0.018(6) -0.009(5) 0.002(5) -0.002(5)
C105 0.030(6) 0.029(7) 0.027(6) -0.002(5) 0.011(5) 0.007(5)
C106 0.029(6) 0.026(6) 0.034(7) 0.004(6) -0.001(5) -0.006(5)
N1 0.021(5) 0.020(5) 0.008(5) 0.003(4) 0.001(4) 0.001(4)
N2 0.014(5) 0.025(5) 0.019(5) 0.003(4) 0.001(4) 0.007(4)
Th1 0.0184(3) 0.0110(3) 0.0078(2) 0.00038(18) 0.00143(17) 0.00322(18)
Th2 0.0190(3) 0.0128(3) 0.0078(2) -0.00054(18) 0.00133(17) -0.00113(18)

loop_
_atom_type_symbol
_atom_type_description
_atom_type_scat_dispersion_real
_atom_type_scat_dispersion_imag
_atom_type_scat_source
C C 0.0033 0.0016 'International Tables Vol C Tables 4.2.6.8 and 6.1.1.4'
H H 0.0000 0.0000 'International Tables Vol C Tables 4.2.6.8 and 6.1.1.4'
N N 0.0061 0.0033 'International Tables Vol C Tables 4.2.6.8 and 6.1.1.4'
Th Th -7.2400 8.8979 'International Tables Vol C Tables 4.2.6.8 and 6.1.1.4'

loop_
_geom_angle_atom_site_label_1
_geom_angle_atom_site_label_2
_geom_angle_atom_site_label_3
_geom_angle
C5 C1 C2 107.0(11)
C5 C1 C6 119.0(10)
C2 C1 C6 133.1(11)
C5 C1 Th1 73.8(7)
C2 C1 Th1 76.4(7)
C6 C1 Th1 123.4(7)
C3 C2 C1 106.4(11)
C3 C2 C10 117.2(11)
C1 C2 C10 133.7(12)
C3 C2 Th1 72.1(7)
C1 C2 Th1 75.4(6)
C10 C2 Th1 131.3(8)
C4 C3 C2 110.0(12)
C4 C3 Th1 77.0(7)
C2 C3 Th1 79.5(7)
C4 C3 H3 125.0
C2 C3 H3 125.0
Th1 C3 H3 110.8
C5 C4 C3 105.2(11)
C5 C4 C14 124.8(11)
C3 C4 C14 126.3(11)
C5 C4 Th1 75.6(6)
C3 C4 Th1 74.3(7)
C14 C4 Th1 132.2(8)
C1 C5 C4 111.3(11)
C1 C5 Th1 78.2(6)
C4 C5 Th1 76.2(7)
C1 C5 H5 124.4
C4 C5 H5 124.4
Th1 C5 H5 113.1
C7 C6 C9 110.2(11)
C7 C6 C8 104.9(11)
C9 C6 C8 110.0(11)
C7 C6 C1 110.8(10)
C9 C6 C1 113.2(11)
C8 C6 C1 107.4(10)
C6 C7 H7A 109.5
C6 C7 H7B 109.5
H7A C7 H7B 109.5
C6 C7 H7C 109.5
H7A C7 H7C 109.5
H7B C7 H7C 109.5
C6 C8 H8A 109.5
C6 C8 H8B 109.5
H8A C8 H8B 109.5
C6 C8 H8C 109.5
H8A C8 H8C 109.5
H8B C8 H8C 109.5
C6 C9 H9A 109.5
C6 C9 H9B 109.5
H9A C9 H9B 109.5
C6 C9 H9C 109.5
H9A C9 H9C 109.5
H9B C9 H9C 109.5
C12 C10 C2 106.5(10)
C12 C10 C13 107.5(11)
C2 C10 C13 111.1(10)
C12 C10 C11 109.2(10)
C2 C10 C11 116.9(11)
C13 C10 C11 105.4(11)
C10 C11 H11A 109.5
C10 C11 H11B 109.5
H11A C11 H11B 109.5
C10 C11 H11C 109.5
H11A C11 H11C 109.5
H11B C11 H11C 109.5
C10 C12 H12A 109.5
C10 C12 H12B 109.5
H12A C12 H12B 109.5
C10 C12 H12C 109.5
H12A C12 H12C 109.5
H12B C12 H12C 109.5
C10 C13 H13A 109.5
C10 C13 H13B 109.5
H13A C13 H13B 109.5
C10 C13 H13C 109.5
H13A C13 H13C 109.5
H13B C13 H13C 109.5
C16 C14 C17 109.8(12)
C16 C14 C4 112.7(10)
C17 C14 C4 112.7(10)
C16 C14 C15 107.8(11)
C17 C14 C15 108.5(10)
C4 C14 C15 105.1(11)
C14 C15 H15A 109.5
C14 C15 H15B 109.5
H15A C15 H15B 109.5
C14 C15 H15C 109.5
H15A C15 H15C 109.5
H15B C15 H15C 109.5
C14 C16 H16A 109.5
C14 C16 H16B 109.5
H16A C16 H16B 109.5
C14 C16 H16C 109.5
H16A C16 H16C 109.5
H16B C16 H16C 109.5
C14 C17 H17A 109.5
C14 C17 H17B 109.5
H17A C17 H17B 109.5
C14 C17 H17C 109.5
H17A C17 H17C 109.5
H17B C17 H17C 109.5
C22 C18 C19 106.0(10)
C22 C18 C23 121.1(11)
C19 C18 C23 132.2(11)
C22 C18 Th1 70.9(7)
C19 C18 Th1 75.7(7)
C23 C18 Th1 125.1(7)
C20 C19 C18 106.1(10)
C20 C19 C27 119.1(11)
C18 C19 C27 132.3(11)
C20 C19 Th1 71.2(7)
C18 C19 Th1 75.9(7)
C27 C19 Th1 131.2(8)
C21 C20 C19 112.1(11)
C21 C20 Th1 77.7(7)
C19 C20 Th1 80.7(7)
C21 C20 H20 123.9
C19 C20 H20 123.9
Th1 C20 H20 109.6
C20 C21 C22 105.2(10)
C20 C21 C31 126.9(11)
C22 C21 C31 124.9(11)
C20 C21 Th1 74.3(7)
C22 C21 Th1 73.7(7)
C31 C21 Th1 132.3(8)
C18 C22 C21 110.1(11)
C18 C22 Th1 80.7(7)
C21 C22 Th1 77.2(7)
C18 C22 H22 124.9
C21 C22 H22 124.9
Th1 C22 H22 109.5
C24 C23 C18 115.2(11)
C24 C23 C26 111.3(10)
C18 C23 C26 109.9(10)
C24 C23 C25 105.8(11)
C18 C23 C25 109.3(10)
C26 C23 C25 104.8(11)
C23 C24 H24A 109.5
C23 C24 H24B 109.5
H24A C24 H24B 109.5
C23 C24 H24C 109.5
H24A C24 H24C 109.5
H24B C24 H24C 109.5
C23 C25 H25A 109.5
C23 C25 H25B 109.5
H25A C25 H25B 109.5
C23 C25 H25C 109.5
H25A C25 H25C 109.5
H25B C25 H25C 109.5
C23 C26 H26A 109.5
C23 C26 H26B 109.5
H26A C26 H26B 109.5
C23 C26 H26C 109.5
H26A C26 H26C 109.5
H26B C26 H26C 109.5
C29 C27 C30 106.7(12)
C29 C27 C28 107.7(11)
C30 C27 C28 107.0(12)
C29 C27 C19 119.4(11)
C30 C27 C19 111.1(11)
C28 C27 C19 104.2(11)
C27 C28 H28A 109.5
C27 C28 H28B 109.5
H28A C28 H28B 109.5
C27 C28 H28C 109.5
H28A C28 H28C 109.5
H28B C28 H28C 109.5
C27 C29 H29A 109.5
C27 C29 H29B 109.5
H29A C29 H29B 109.5
C27 C29 H29C 109.5
H29A C29 H29C 109.5
H29B C29 H29C 109.5
C27 C30 H30A 109.5
C27 C30 H30B 109.5
H30A C30 H30B 109.5
C27 C30 H30C 109.5
H30A C30 H30C 109.5
H30B C30 H30C 109.5
C21 C31 C34 106.1(11)
C21 C31 C33 113.3(10)
C34 C31 C33 108.6(11)
C21 C31 C32 112.8(11)
C34 C31 C32 107.9(11)
C33 C31 C32 108.0(11)
C31 C32 H32A 109.5
C31 C32 H32B 109.5
H32A C32 H32B 109.5
C31 C32 H32C 109.5
H32A C32 H32C 109.5
H32B C32 H32C 109.5
C31 C33 H33A 109.5
C31 C33 H33B 109.5
H33A C33 H33B 109.5
C31 C33 H33C 109.5
H33A C33 H33C 109.5
H33B C33 H33C 109.5
C31 C34 H34A 109.5
C31 C34 H34B 109.5
H34A C34 H34B 109.5
C31 C34 H34C 109.5
H34A C34 H34C 109.5
H34B C34 H34C 109.5
C40 C35 C36 118.7(11)
C40 C35 H35 120.6
C36 C35 H35 120.6
C37 C36 C35 120.4(12)
C37 C36 H36 119.8
C35 C36 H36 119.8
C36 C37 C38 120.7(14)
C36 C37 H37 119.7
C38 C37 H37 119.7
C39 C38 C37 118.6(13)
C39 C38 H38 120.7
C37 C38 H38 120.7
C38 C39 C40 121.2(13)
C38 C39 H39 119.4
C40 C39 H39 119.4
C35 C40 C39 120.3(12)
C35 C40 C41 123.9(11)
C39 C40 C41 115.7(11)
C42 C41 C40 130.9(12)
C42 C41 H41 114.5
C40 C41 H41 114.5
C41 C42 C43 121.1(11)
C41 C42 Th1 111.4(9)
C43 C42 Th1 127.1(8)
C44 C43 C48 116.8(12)
C44 C43 C42 121.2(11)
C48 C43 C42 121.7(12)
C43 C44 C45 122.1(13)
C43 C44 H44 118.9
C45 C44 H44 118.9
C44 C45 C46 118.2(15)
C44 C45 H45 120.9
C46 C45 H45 120.9
C47 C46 C45 121.4(14)
C47 C46 H46 119.3
C45 C46 H46 119.3
C46 C47 C48 119.5(15)
C46 C47 H47 120.3
C48 C47 H47 120.3
C47 C48 C43 121.9(14)
C47 C48 H48 119.1
C43 C48 H48 119.1
N1 C49 C50 119.4(11)
N1 C49 Th1 73.4(6)
C50 C49 Th1 167.2(9)
C51 C50 C49 120.5(11)
C51 C50 H50 119.8
C49 C50 H50 119.8
C50 C51 C52 118.9(11)
C50 C51 H51 120.5
C52 C51 H51 120.5
C53 C52 C51 117.6(13)
C53 C52 H52 121.2
C51 C52 H52 121.2
C52 C53 N1 121.6(12)
C52 C53 H53 119.2
N1 C53 H53 119.2
C58 C54 C55 107.0(11)
C58 C54 C59 119.9(12)
C55 C54 C59 132.5(12)
C58 C54 Th2 71.8(8)
C55 C54 Th2 76.2(8)
C59 C54 Th2 124.1(8)
C56 C55 C54 105.9(10)
C56 C55 C63 117.3(11)
C54 C55 C63 133.3(12)
C56 C55 Th2 72.7(7)
C54 C55 Th2 75.5(7)
C63 C55 Th2 132.5(8)
C55 C56 C57 110.8(11)
C55 C56 Th2 79.4(7)
C57 C56 Th2 75.5(7)
C55 C56 H56 124.6
C57 C56 H56 124.6
Th2 C56 H56 112.4
C58 C57 C56 105.7(11)
C58 C57 C67 126.1(11)
C56 C57 C67 124.4(11)
C58 C57 Th2 74.9(7)
C56 C57 Th2 75.9(7)
C67 C57 Th2 131.6(8)
C57 C58 C54 110.5(12)
C57 C58 Th2 76.8(8)
C54 C58 Th2 80.1(8)
C57 C58 H58 124.7
C54 C58 H58 124.7
Th2 C58 H58 110.6
C61 C59 C54 109.4(10)
C61 C59 C62 111.5(11)
C54 C59 C62 112.9(12)
C61 C59 C60 103.1(12)
C54 C59 C60 109.9(11)
C62 C59 C60 109.6(12)
C59 C60 H60A 109.5
C59 C60 H60B 109.5
H60A C60 H60B 109.5
C59 C60 H60C 109.5
H60A C60 H60C 109.5
H60B C60 H60C 109.5
C59 C61 H61A 109.5
C59 C61 H61B 109.5
H61A C61 H61B 109.5
C59 C61 H61C 109.5
H61A C61 H61C 109.5
H61B C61 H61C 109.5
C59 C62 H62A 109.5
C59 C62 H62B 109.5
H62A C62 H62B 109.5
C59 C62 H62C 109.5
H62A C62 H62C 109.5
H62B C62 H62C 109.5
C65 C63 C66 108.0(12)
C65 C63 C55 110.4(12)
C66 C63 C55 107.3(11)
C65 C63 C64 106.4(12)
C66 C63 C64 107.9(12)
C55 C63 C64 116.5(11)
C63 C64 H64A 109.5
C63 C64 H64B 109.5
H64A C64 H64B 109.5
C63 C64 H64C 109.5
H64A C64 H64C 109.5
H64B C64 H64C 109.5
C63 C65 H65A 109.5
C63 C65 H65B 109.5
H65A C65 H65B 109.5
C63 C65 H65C 109.5
H65A C65 H65C 109.5
H65B C65 H65C 109.5
C63 C66 H66A 109.5
C63 C66 H66B 109.5
H66A C66 H66B 109.5
C63 C66 H66C 109.5
H66A C66 H66C 109.5
H66B C66 H66C 109.5
C57 C67 C70 113.6(11)
C57 C67 C69 105.6(10)
C70 C67 C69 109.5(10)
C57 C67 C68 112.5(10)
C70 C67 C68 108.1(11)
C69 C67 C68 107.3(11)
C67 C68 H68A 109.5
C67 C68 H68B 109.5
H68A C68 H68B 109.5
C67 C68 H68C 109.5
H68A C68 H68C 109.5
H68B C68 H68C 109.5
C67 C69 H69A 109.5
C67 C69 H69B 109.5
H69A C69 H69B 109.5
C67 C69 H69C 109.5
H69A C69 H69C 109.5
H69B C69 H69C 109.5
C67 C70 H70A 109.5
C67 C70 H70B 109.5
H70A C70 H70B 109.5
C67 C70 H70C 109.5
H70A C70 H70C 109.5
H70B C70 H70C 109.5
C75 C71 C72 106.3(11)
C75 C71 C76 118.0(11)
C72 C71 C76 133.5(12)
C75 C71 Th2 70.7(7)
C72 C71 Th2 75.5(7)
C76 C71 Th2 131.0(8)
C73 C72 C71 106.7(12)
C73 C72 C80 120.0(11)
C71 C72 C80 132.2(12)
C73 C72 Th2 73.6(7)
C71 C72 Th2 76.2(7)
C80 C72 Th2 124.4(8)
C72 C73 C74 110.2(12)
C72 C73 Th2 78.6(7)
C74 C73 Th2 75.1(7)
C72 C73 H73 124.9
C74 C73 H73 124.9
Th2 C73 H73 113.3
C75 C74 C73 106.3(11)
C75 C74 C84 125.1(12)
C73 C74 C84 125.1(12)
C75 C74 Th2 74.1(7)
C73 C74 Th2 76.5(7)
C84 C74 Th2 131.3(8)
C74 C75 C71 110.2(12)
C74 C75 Th2 77.5(7)
C71 C75 Th2 81.1(7)
C74 C75 H75 124.9
C71 C75 H75 124.9
Th2 C75 H75 108.9
C77 C76 C79 110.1(10)
C77 C76 C71 116.7(11)
C79 C76 C71 105.4(10)
C77 C76 C78 105.4(11)
C79 C76 C78 107.5(11)
C71 C76 C78 111.5(11)
C76 C77 H77A 109.5
C76 C77 H77B 109.5
H77A C77 H77B 109.5
C76 C77 H77C 109.5
H77A C77 H77C 109.5
H77B C77 H77C 109.5
C76 C78 H78A 109.5
C76 C78 H78B 109.5
H78A C78 H78B 109.5
C76 C78 H78C 109.5
H78A C78 H78C 109.5
H78B C78 H78C 109.5
C76 C79 H79A 109.5
C76 C79 H79B 109.5
H79A C79 H79B 109.5
C76 C79 H79C 109.5
H79A C79 H79C 109.5
H79B C79 H79C 109.5
C72 C80 C82 114.0(11)
C72 C80 C83 110.7(10)
C82 C80 C83 107.4(10)
C72 C80 C81 109.7(10)
C82 C80 C81 108.9(11)
C83 C80 C81 105.7(11)
C80 C81 H81A 109.5
C80 C81 H81B 109.5
H81A C81 H81B 109.5
C80 C81 H81C 109.5
H81A C81 H81C 109.5
H81B C81 H81C 109.5
C80 C82 H82A 109.5
C80 C82 H82B 109.5
H82A C82 H82B 109.5
C80 C82 H82C 109.5
H82A C82 H82C 109.5
H82B C82 H82C 109.5
C80 C83 H83A 109.5
C80 C83 H83B 109.5
H83A C83 H83B 109.5
C80 C83 H83C 109.5
H83A C83 H83C 109.5
H83B C83 H83C 109.5
C86 C84 C87 107.0(11)
C86 C84 C85 109.8(11)
C87 C84 C85 107.0(11)
C86 C84 C74 113.6(11)
C87 C84 C74 107.1(11)
C85 C84 C74 112.0(11)
C84 C85 H85A 109.5
C84 C85 H85B 109.5
H85A C85 H85B 109.5
C84 C85 H85C 109.5
H85A C85 H85C 109.5
H85B C85 H85C 109.5
C84 C86 H86A 109.5
C84 C86 H86B 109.5
H86A C86 H86B 109.5
C84 C86 H86C 109.5
H86A C86 H86C 109.5
H86B C86 H86C 109.5
C84 C87 H87A 109.5
C84 C87 H87B 109.5
H87A C87 H87B 109.5
C84 C87 H87C 109.5
H87A C87 H87C 109.5
H87B C87 H87C 109.5
C89 C88 C93 122.8(14)
C89 C88 H88 118.6
C93 C88 H88 118.6
C90 C89 C88 121.2(14)
C90 C89 H89 119.4
C88 C89 H89 119.4
C89 C90 C91 119.1(14)
C89 C90 H90 120.4
C91 C90 H90 120.4
C92 C91 C90 118.3(15)
C92 C91 H91 120.8
C90 C91 H91 120.8
C93 C92 C91 122.3(14)
C93 C92 H92 118.9
C91 C92 H92 118.9
C88 C93 C92 116.2(13)
C88 C93 C94 125.8(13)
C92 C93 C94 118.0(12)
C95 C94 C93 133.1(12)
C95 C94 H94 113.5
C93 C94 H94 113.5
C94 C95 C96 118.7(11)
C94 C95 Th2 115.5(9)
C96 C95 Th2 125.6(8)
C97 C96 C101 120.5(12)
C97 C96 C95 119.7(11)
C101 C96 C95 119.7(12)
C96 C97 C98 119.5(13)
C96 C97 H97 120.3
C98 C97 H97 120.3
C99 C98 C97 119.2(14)
C99 C98 H98 120.4
C97 C98 H98 120.4
C98 C99 C100 121.3(14)
C98 C99 H99 119.3
C100 C99 H99 119.3
C99 C100 C101 119.6(14)
C99 C100 H100 120.2
C101 C100 H100 120.2
C96 C101 C100 120.0(14)
C96 C101 H101 120.0
C100 C101 H101 120.0
N2 C102 C103 117.4(12)
N2 C102 Th2 73.0(7)
C103 C102 Th2 169.5(10)
C104 C103 C102 120.6(13)
C104 C103 H103 119.7
C102 C103 H103 119.7
C105 C104 C103 121.0(13)
C105 C104 H104 119.5
C103 C104 H104 119.5
C104 C105 C106 117.5(14)
C104 C105 H105 121.3
C106 C105 H105 121.3
N2 C106 C105 121.2(13)
N2 C106 H106 119.4
C105 C106 H106 119.4
C49 N1 C53 122.0(10)
C49 N1 Th1 74.8(7)
C53 N1 Th1 163.0(9)
C102 N2 C106 122.0(11)
C102 N2 Th2 74.9(7)
C106 N2 Th2 162.2(9)
N1 Th1 C49 31.8(4)
N1 Th1 C42 78.0(4)
C49 Th1 C42 109.6(4)
N1 Th1 C22 130.2(3)
C49 Th1 C22 118.2(4)
C42 Th1 C22 110.1(4)
N1 Th1 C20 89.1(3)
C49 Th1 C20 96.0(4)
C42 Th1 C20 82.4(4)
C22 Th1 C20 46.5(4)
N1 Th1 C3 119.9(3)
C49 Th1 C3 97.1(4)
C42 Th1 C3 126.8(4)
C22 Th1 C3 94.9(4)
C20 Th1 C3 140.5(4)
N1 Th1 C21 116.3(3)
C49 Th1 C21 122.5(4)
C42 Th1 C21 82.7(4)
C22 Th1 C21 29.0(3)
C20 Th1 C21 28.0(3)
C3 Th1 C21 120.2(4)
N1 Th1 C5 113.9(3)
C49 Th1 C5 115.7(4)
C42 Th1 C5 80.7(4)
C22 Th1 C5 115.9(3)
C20 Th1 C5 147.6(3)
C3 Th1 C5 46.2(4)
C21 Th1 C5 121.8(3)
N1 Th1 C4 136.3(3)
C49 Th1 C4 123.1(4)
C42 Th1 C4 102.4(4)
C22 Th1 C4 91.3(4)
C20 Th1 C4 134.6(4)
C3 Th1 C4 28.7(3)
C21 Th1 C4 106.9(3)
C5 Th1 C4 28.3(3)
N1 Th1 C1 89.8(3)
C49 Th1 C1 87.8(4)
C42 Th1 C1 88.4(3)
C22 Th1 C1 137.9(3)
C20 Th1 C1 170.8(3)
C3 Th1 C1 46.6(4)
C21 Th1 C1 149.7(3)
C5 Th1 C1 27.9(3)
C4 Th1 C1 47.0(4)
N1 Th1 C19 83.6(3)
C49 Th1 C19 76.8(4)
C42 Th1 C19 108.2(4)
C22 Th1 C19 46.7(3)
C20 Th1 C19 28.2(3)
C3 Th1 C19 122.6(4)
C21 Th1 C19 46.9(3)
C5 Th1 C19 162.0(4)
C4 Th1 C19 134.4(4)
C1 Th1 C19 160.3(3)
N1 Th1 C18 107.4(3)
C49 Th1 C18 90.0(4)
C42 Th1 C18 127.5(3)
C22 Th1 C18 28.4(3)
C20 Th1 C18 46.5(3)
C3 Th1 C18 96.4(4)
C21 Th1 C18 47.3(3)
C5 Th1 C18 134.3(3)
C4 Th1 C18 106.1(3)
C1 Th1 C18 142.1(3)
C19 Th1 C18 28.5(3)
N2 Th2 C102 32.0(4)
N2 Th2 C95 78.3(4)
C102 Th2 C95 110.2(4)
N2 Th2 C75 120.3(3)
C102 Th2 C75 97.2(4)
C95 Th2 C75 126.0(4)
N2 Th2 C58 129.5(4)
C102 Th2 C58 117.5(4)
C95 Th2 C58 110.5(4)
C75 Th2 C58 95.1(4)
N2 Th2 C57 116.7(3)
C102 Th2 C57 122.5(4)
C95 Th2 C57 83.6(4)
C75 Th2 C57 119.4(4)
C58 Th2 C57 28.3(3)
N2 Th2 C56 88.8(3)
C102 Th2 C56 95.8(4)
C95 Th2 C56 83.1(4)
C75 Th2 C56 140.4(4)
C58 Th2 C56 46.1(3)
C57 Th2 C56 28.5(3)
N2 Th2 C74 136.1(4)
C102 Th2 C74 122.9(4)
C95 Th2 C74 101.6(4)
C75 Th2 C74 28.4(4)
C58 Th2 C74 92.2(4)
C57 Th2 C74 106.8(4)
C56 Th2 C74 135.0(4)
N2 Th2 C73 113.7(4)
C102 Th2 C73 115.5(4)
C95 Th2 C73 79.7(4)
C75 Th2 C73 46.3(4)
C58 Th2 C73 116.9(4)
C57 Th2 C73 121.8(3)
C56 Th2 C73 147.9(3)
C74 Th2 C73 28.4(4)
N2 Th2 C54 106.8(4)
C102 Th2 C54 89.5(4)
C95 Th2 C54 127.7(3)
C75 Th2 C54 97.0(4)
C58 Th2 C54 28.1(4)
C57 Th2 C54 46.7(3)
C56 Th2 C54 46.0(3)
C74 Th2 C54 107.1(4)
C73 Th2 C54 135.4(4)
N2 Th2 C55 83.1(3)
C102 Th2 C55 76.5(4)
C95 Th2 C55 108.5(4)
C75 Th2 C55 123.0(4)
C58 Th2 C55 46.5(4)
C57 Th2 C55 47.0(3)
C56 Th2 C55 27.9(3)
C74 Th2 C55 135.1(4)
C73 Th2 C55 162.9(4)
C54 Th2 C55 28.2(3)
N2 Th2 C72 89.8(4)
C102 Th2 C72 87.7(4)
C95 Th2 C72 87.9(4)
C75 Th2 C72 46.6(4)
C58 Th2 C72 138.4(4)
C57 Th2 C72 149.7(4)
C56 Th2 C72 171.0(4)
C74 Th2 C72 46.7(4)
C73 Th2 C72 27.8(3)
C54 Th2 C72 142.6(3)
C55 Th2 C72 160.2(3)

loop_
_geom_bond_atom_site_label_1
_geom_bond_atom_site_label_2
_geom_bond_distance
C1 C5 1.412(17)
C1 C2 1.439(16)
C1 C6 1.566(18)
C1 Th1 2.951(12)
C2 C3 1.438(18)
C2 C10 1.536(17)
C2 Th1 2.964(12)
C3 C4 1.429(17)
C3 Th1 2.868(12)
C3 H3 0.9500
C4 C5 1.415(17)
C4 C14 1.534(17)
C4 Th1 2.903(12)
C5 Th1 2.895(11)
C5 H5 0.9500
C6 C7 1.503(17)
C6 C9 1.519(18)
C6 C8 1.562(18)
C7 H7A 0.9800
C7 H7B 0.9800
C7 H7C 0.9800
C8 H8A 0.9800
C8 H8B 0.9800
C8 H8C 0.9800
C9 H9A 0.9800
C9 H9B 0.9800
C9 H9C 0.9800
C10 C12 1.530(17)
C10 C13 1.545(18)
C10 C11 1.552(18)
C11 H11A 0.9800
C11 H11B 0.9800
C11 H11C 0.9800
C12 H12A 0.9800
C12 H12B 0.9800
C12 H12C 0.9800
C13 H13A 0.9800
C13 H13B 0.9800
C13 H13C 0.9800
C14 C16 1.476(18)
C14 C17 1.528(18)
C14 C15 1.590(17)
C15 H15A 0.9800
C15 H15B 0.9800
C15 H15C 0.9800
C16 H16A 0.9800
C16 H16B 0.9800
C16 H16C 0.9800
C17 H17A 0.9800
C17 H17B 0.9800
C17 H17C 0.9800
C18 C22 1.424(16)
C18 C19 1.453(17)
C18 C23 1.536(17)
C18 Th1 2.958(12)
C19 C20 1.414(17)
C19 C27 1.563(17)
C19 Th1 2.955(12)
C20 C21 1.384(16)
C20 Th1 2.835(12)
C20 H20 0.9500
C21 C22 1.433(16)
C21 C31 1.520(17)
C21 Th1 2.878(13)
C22 Th1 2.832(12)
C22 H22 0.9500
C23 C24 1.531(18)
C23 C26 1.541(17)
C23 C25 1.571(18)
C24 H24A 0.9800
C24 H24B 0.9800
C24 H24C 0.9800
C25 H25A 0.9800
C25 H25B 0.9800
C25 H25C 0.9800
C26 H26A 0.9800
C26 H26B 0.9800
C26 H26C 0.9800
C27 C29 1.500(18)
C27 C30 1.53(2)
C27 C28 1.548(18)
C28 H28A 0.9800
C28 H28B 0.9800
C28 H28C 0.9800
C29 H29A 0.9800
C29 H29B 0.9800
C29 H29C 0.9800
C30 H30A 0.9800
C30 H30B 0.9800
C30 H30C 0.9800
C31 C34 1.53(2)
C31 C33 1.543(17)
C31 C32 1.552(19)
C32 H32A 0.9800
C32 H32B 0.9800
C32 H32C 0.9800
C33 H33A 0.9800
C33 H33B 0.9800
C33 H33C 0.9800
C34 H34A 0.9800
C34 H34B 0.9800
C34 H34C 0.9800
C35 C40 1.371(17)
C35 C36 1.429(17)
C35 H35 0.9500
C36 C37 1.349(19)
C36 H36 0.9500
C37 C38 1.42(2)
C37 H37 0.9500
C38 C39 1.367(19)
C38 H38 0.9500
C39 C40 1.394(17)
C39 H39 0.9500
C40 C41 1.520(17)
C41 C42 1.368(17)
C41 H41 0.9500
C42 C43 1.474(17)
C42 Th1 2.555(12)
C43 C44 1.394(18)
C43 C48 1.413(17)
C44 C45 1.397(19)
C44 H44 0.9500
C45 C46 1.40(2)
C45 H45 0.9500
C46 C47 1.37(2)
C46 H46 0.9500
C47 C48 1.381(19)
C47 H47 0.9500
C48 H48 0.9500
C49 N1 1.331(15)
C49 C50 1.400(16)
C49 Th1 2.440(11)
C50 C51 1.383(18)
C50 H50 0.9500
C51 C52 1.442(19)
C51 H51 0.9500
C52 C53 1.368(18)
C52 H52 0.9500
C53 N1 1.368(16)
C53 H53 0.9500
C54 C58 1.408(18)
C54 C55 1.438(18)
C54 C59 1.552(18)
C54 Th2 2.942(14)
C55 C56 1.406(17)
C55 C63 1.541(17)
C55 Th2 2.952(12)
C56 C57 1.411(16)
C56 Th2 2.867(12)
C56 H56 0.9500
C57 C58 1.393(16)
C57 C67 1.520(17)
C57 Th2 2.861(12)
C58 Th2 2.838(13)
C58 H58 0.9500
C59 C61 1.543(18)
C59 C62 1.56(2)
C59 C60 1.56(2)
C60 H60A 0.9800
C60 H60B 0.9800
C60 H60C 0.9800
C61 H61A 0.9800
C61 H61B 0.9800
C61 H61C 0.9800
C62 H62A 0.9800
C62 H62B 0.9800
C62 H62C 0.9800
C63 C65 1.53(2)
C63 C66 1.529(18)
C63 C64 1.561(19)
C64 H64A 0.9800
C64 H64B 0.9800
C64 H64C 0.9800
C65 H65A 0.9800
C65 H65B 0.9800
C65 H65C 0.9800
C66 H66A 0.9800
C66 H66B 0.9800
C66 H66C 0.9800
C67 C70 1.533(17)
C67 C69 1.558(17)
C67 C68 1.561(18)
C68 H68A 0.9800
C68 H68B 0.9800
C68 H68C 0.9800
C69 H69A 0.9800
C69 H69B 0.9800
C69 H69C 0.9800
C70 H70A 0.9800
C70 H70B 0.9800
C70 H70C 0.9800
C71 C75 1.417(18)
C71 C72 1.446(17)
C71 C76 1.574(17)
C71 Th2 2.963(11)
C72 C73 1.406(18)
C72 C80 1.529(18)
C72 Th2 2.954(12)
C73 C74 1.412(18)
C73 Th2 2.890(12)
C73 H73 0.9500
C74 C75 1.399(18)
C74 C84 1.559(17)
C74 Th2 2.873(12)
C75 Th2 2.831(13)
C75 H75 0.9500
C76 C77 1.556(18)
C76 C79 1.557(17)
C76 C78 1.58(2)
C77 H77A 0.9800
C77 H77B 0.9800
C77 H77C 0.9800
C78 H78A 0.9800
C78 H78B 0.9800
C78 H78C 0.9800
C79 H79A 0.9800
C79 H79B 0.9800
C79 H79C 0.9800
C80 C82 1.537(17)
C80 C83 1.539(18)
C80 C81 1.576(17)
C81 H81A 0.9800
C81 H81B 0.9800
C81 H81C 0.9800
C82 H82A 0.9800
C82 H82B 0.9800
C82 H82C 0.9800
C83 H83A 0.9800
C83 H83B 0.9800
C83 H83C 0.9800
C84 C86 1.501(18)
C84 C87 1.513(17)
C84 C85 1.532(18)
C85 H85A 0.9800
C85 H85B 0.9800
C85 H85C 0.9800
C86 H86A 0.9800
C86 H86B 0.9800
C86 H86C 0.9800
C87 H87A 0.9800
C87 H87B 0.9800
C87 H87C 0.9800
C88 C89 1.375(19)
C88 C93 1.382(18)
C88 H88 0.9500
C89 C90 1.36(2)
C89 H89 0.9500
C90 C91 1.42(2)
C90 H90 0.9500
C91 C92 1.41(2)
C91 H91 0.9500
C92 C93 1.401(19)
C92 H92 0.9500
C93 C94 1.459(18)
C94 C95 1.363(17)
C94 H94 0.9500
C95 C96 1.530(17)
C95 Th2 2.577(12)
C96 C97 1.374(19)
C96 C101 1.381(18)
C97 C98 1.409(18)
C97 H97 0.9500
C98 C99 1.366(19)
C98 H98 0.9500
C99 C100 1.38(2)
C99 H99 0.9500
C100 C101 1.383(18)
C100 H100 0.9500
C101 H101 0.9500
C102 N2 1.344(15)
C102 C103 1.398(18)
C102 Th2 2.446(12)
C103 C104 1.371(19)
C103 H103 0.9500
C104 C105 1.368(19)
C104 H104 0.9500
C105 C106 1.381(18)
C105 H105 0.9500
C106 N2 1.359(17)
C106 H106 0.9500
N1 Th1 2.422(10)
N2 Th2 2.423(10)

loop_
_platon_squeeze_void_nr
_platon_squeeze_void_average_x
_platon_squeeze_void_average_y
_platon_squeeze_void_average_z
_platon_squeeze_void_volume
_platon_squeeze_void_count_electrons
_platon_squeeze_void_content
1 0.015 0.014 0.424 25 8 ' '
2 -0.017 -0.015 0.581 24 7 ' '
3 0.005 0.500 0.247 421 170 ' '
4 -0.011 0.500 0.753 421 168 ' '
5 0.350 0.056 0.856 8 2 ' '
6 0.650 0.944 0.144 8 2 ' '
